data_7036685
loop_
_publ_author_name
'Temizsoy, Mehmet'
'Sethi, Waqas'
'Reinholdt, Anders'
'Schau-Magnussen, Magnus'
'Bendix, Jesper'
'Hammersh\/oi, Anders'

_publ_section_title
;
 Stereoretentive formylation of (S)-proline: new application of the
 self-regeneration of stereo-centres (SRS) principle via chelation to
 cobalt(iii).
;
_journal_issue 42
_journal_name_full 'Dalton transactions (Cambridge, England : 2003)'
_journal_page_first 18438
_journal_page_last 18446
_journal_paper_doi 10.1039/c5dt02674a
_journal_volume 44
_journal_year 2015
_chemical_formula_moiety '2(I), C10 H26 Co N5 O4, H2 O'
_chemical_formula_sum 'C10 H28 Co I2 N5 O5'
_chemical_formula_weight 611.10
_space_group_crystal_system monoclinic
_space_group_IT_number 14
_space_group_name_Hall '-P 2yn'
_space_group_name_H-M_alt 'P 1 21/n 1'
_symmetry_space_group_name_Hall '-P 2yn'
_symmetry_space_group_name_H-M 'P 1 21/n 1'
_atom_sites_solution_hydrogens mixed
_atom_sites_solution_primary iterative
_audit_creation_date 2015-01-22
_audit_creation_method
;
Olex2 1.2
(compiled 2015.01.19 svn.r3143 for OlexSys, GUI svn.r4992)
;
_audit_update_record
;
2015-09-04 deposited with the CCDC.
2015-09-29 downloaded from the CCDC.
;
_cell_angle_alpha 90
_cell_angle_beta 117.732(6)
_cell_angle_gamma 90
_cell_formula_units_Z 8
_cell_length_a 21.619(3)
_cell_length_b 9.0014(10)
_cell_length_c 22.283(3)
_cell_measurement_reflns_used 9405
_cell_measurement_temperature 298
_cell_measurement_theta_max 25.148
_cell_measurement_theta_min 2.487
_cell_volume 3838.2(9)
_computing_cell_refinement 'SAINT v8.27A (Bruker, 2012)'
_computing_data_collection 'APEX2 (Bruker, 2008)'
_computing_data_reduction 'SAINT v8.27A (Bruker, 2012)'
_computing_molecular_graphics 'Olex2 (Dolomanov et al., 2009)'
_computing_publication_material 'Olex2 (Dolomanov et al., 2009)'
_computing_structure_refinement 'ShelXL (Sheldrick, 2008)'
_computing_structure_solution 'olex2.solve (Bourhis et al., 2015)'
_diffrn_ambient_temperature 298
_diffrn_measured_fraction_theta_full 0.980
_diffrn_measured_fraction_theta_max 0.990
_diffrn_measurement_device_type 'Bruker APEX-II CCD'
_diffrn_measurement_method '\f and \w scans'
_diffrn_radiation_monochromator graphite
_diffrn_radiation_type MoK\a
_diffrn_radiation_wavelength 0.71073
_diffrn_reflns_av_R_equivalents 0.0507
_diffrn_reflns_av_unetI/netI 0.0375
_diffrn_reflns_laue_measured_fraction_full 0.980
_diffrn_reflns_laue_measured_fraction_max 0.990
_diffrn_reflns_limit_h_max 25
_diffrn_reflns_limit_h_min -25
_diffrn_reflns_limit_k_max 10
_diffrn_reflns_limit_k_min -10
_diffrn_reflns_limit_l_max 26
_diffrn_reflns_limit_l_min -26
_diffrn_reflns_number 35223
_diffrn_reflns_point_group_measured_fraction_full 0.980
_diffrn_reflns_point_group_measured_fraction_max 0.990
_diffrn_reflns_theta_full 25.242
_diffrn_reflns_theta_max 25.148
_diffrn_reflns_theta_min 2.487
_diffrn_standards_number 0
_exptl_absorpt_coefficient_mu 4.140
_exptl_absorpt_correction_T_max 1.0000
_exptl_absorpt_correction_T_min 0.7090
_exptl_absorpt_correction_type multi-scan
_exptl_absorpt_process_details
;
SADABS-2012/1 (Bruker,2012) was used for absorption correction.
wR2(int) was 0.0826 before and 0.0551 after correction.
The Ratio of minimum to maximum transmission is 0.7090.
The \l/2 correction factor is 0.0015.
;
_exptl_crystal_colour 'clear orange'
_exptl_crystal_colour_lustre clear
_exptl_crystal_colour_primary orange
_exptl_crystal_density_diffrn 2.115
_exptl_crystal_description rod
_exptl_crystal_F_000 2368
_exptl_crystal_size_max 0.2
_exptl_crystal_size_mid 0.08
_exptl_crystal_size_min 0.08
_refine_diff_density_max 1.310
_refine_diff_density_min -0.711
_refine_diff_density_rms 0.158
_refine_ls_extinction_method none
_refine_ls_goodness_of_fit_ref 1.085
_refine_ls_hydrogen_treatment constr
_refine_ls_matrix_type full
_refine_ls_number_parameters 427
_refine_ls_number_reflns 6799
_refine_ls_number_restraints 0
_refine_ls_restrained_S_all 1.085
_refine_ls_R_factor_all 0.0766
_refine_ls_R_factor_gt 0.0550
_refine_ls_shift/su_max 0.000
_refine_ls_shift/su_mean 0.000
_refine_ls_structure_factor_coef Fsqd
_refine_ls_weighting_details 'w=1/[\s^2^(Fo^2^)+(0.0372P)^2^+58.8173P] where P=(Fo^2^+2Fc^2^)/3'
_refine_ls_weighting_scheme calc
_refine_ls_wR_factor_gt 0.1357
_refine_ls_wR_factor_ref 0.1443
_reflns_Friedel_coverage 0.000
_reflns_number_gt 5152
_reflns_number_total 6799
_reflns_threshold_expression 'I > 2\s(I)'
_cod_data_source_file c5dt02674a1.cif
_cod_data_source_block mo_scan_0m_p21_n
_cod_depositor_comments 'Adding full bibliography for 7036685--7036687.cif.'
_cod_original_cell_volume 3838.1(8)
_cod_database_code 7036685
_publcif_datablock.id {afcb7822-4d7c-43fb-b39e-7ae7f02b3f51}

_shelxl_version_number 2013-3
_shelx_space_group_comment
;
The symmetry employed for this shelxl refinement is uniquely defined
by the following loop, which should always be used as a source of
symmetry information in preference to the above space-group names.
They are only intended as comments.
;
_shelx_estimated_absorpt_t_max 0.733
_shelx_estimated_absorpt_t_min 0.491
_olex2_refinement_description
;
1. Fixed Uiso
 At 1.2 times of:
  All C(H) groups, All C(H,H) groups, All N(H,H) groups
 At 1.5 times of:
  All C(H,H,H) groups, All O(H) groups, All O(H,H) groups
2.a Free rotating group:
 O1S(H1SA,H1SB), O2S(H2SA,H2SB)
2.b Ternary CH refined with riding coordinates:
 C9(H9), C109(H109)
2.c Secondary CH2 refined with riding coordinates:
 N2(H2A,H2B), N3(H3A,H3B), N4(H4A,H4B), N5(H5A,H5B), N102(H10D,H10E),
 N103(H10F,H10G), N104(H10H,H10I), N105(H10J,H10K), C1(H1A,H1B), C2(H2C,H2D),
 C3(H3C,H3D), C4(H4C,H4D), C5(H5C,H5D), C6(H6A,H6B), C102(H10L,H10M), C101(H10N,
 H10O), C103(H10P,H10Q), C104(H10R,H10S), C105(H10T,H10U), C106(H10V,H10W)
2.d Idealised Me refined as rotating group:
 C10(H10A,H10B,H10C), C110(H11A,H11B,H11C)
2.e Idealised tetrahedral OH refined as rotating group:
 O3(H3), O4(H4), O104(H104), O103(H103)
;
_olex2_submission_special_instructions 'No special instructions were received'

loop_
_space_group_symop_operation_xyz
'x, y, z'
'-x+1/2, y+1/2, -z+1/2'
'-x, -y, -z'
'x-1/2, -y-1/2, z-1/2'

loop_
_atom_site_label
_atom_site_type_symbol
_atom_site_fract_x
_atom_site_fract_y
_atom_site_fract_z
_atom_site_U_iso_or_equiv
_atom_site_adp_type
_atom_site_occupancy
_atom_site_site_symmetry_order
_atom_site_calc_flag
_atom_site_refinement_flags_posn
I4 I 0.08251(4) 0.67935(8) 0.46334(4) 0.0501(2) Uani 1 1 d .
I1 I 0.20118(4) 0.27969(9) 0.48060(4) 0.0544(2) Uani 1 1 d .
I2 I 0.45963(4) 0.32082(9) 0.58015(4) 0.0563(2) Uani 1 1 d .
I3 I 0.49139(5) 0.82049(9) 0.71290(5) 0.0635(3) Uani 1 1 d .
Co1 Co 0.31658(7) 0.65308(14) 0.44335(6) 0.0326(3) Uani 1 1 d .
Co2 Co -0.05313(6) 0.32055(14) 0.32262(6) 0.0316(3) Uani 1 1 d .
O1 O 0.3235(4) 0.6952(7) 0.3638(3) 0.0389(16) Uani 1 1 d .
O1S O 0.4058(4) 0.9492(10) 0.3319(5) 0.064(2) Uani 1 1 d .
H1SA H 0.4298 0.8706 0.3474 0.096 Uiso 1 1 d G
H1SB H 0.4300 1.0138 0.3243 0.096 Uiso 1 1 d G
O2S O 0.1764(5) 0.9774(11) 0.5823(4) 0.066(2) Uani 1 1 d .
H2SA H 0.1528 0.9037 0.5590 0.099 Uiso 1 1 d G
H2SB H 0.1814 1.0400 0.5564 0.099 Uiso 1 1 d G
O2 O 0.3414(4) 0.5931(9) 0.2823(4) 0.052(2) Uani 1 1 d .
O3 O 0.2047(4) 0.4686(12) 0.2879(5) 0.082(3) Uani 1 1 d .
H3 H 0.1733 0.4566 0.2491 0.123 Uiso 1 1 calc GR
O4 O 0.2442(6) 0.2326(11) 0.3271(4) 0.076(3) Uani 1 1 d .
H4 H 0.2232 0.1744 0.2958 0.114 Uiso 1 1 calc GR
O101 O -0.1366(3) 0.2849(7) 0.3275(3) 0.0352(15) Uani 1 1 d .
O102 O -0.2228(4) 0.3907(8) 0.3398(4) 0.0497(19) Uani 1 1 d .
O104 O -0.1702(5) 0.7314(12) 0.2404(6) 0.089(3) Uani 1 1 d .
H104 H -0.2009 0.7935 0.2210 0.134 Uiso 1 1 calc GR
N1 N 0.3120(5) 0.8625(9) 0.4618(4) 0.046(2) Uani 1 1 d .
N2 N 0.2155(5) 0.6641(10) 0.3900(5) 0.050(2) Uani 1 1 d .
H2A H 0.2009 0.6134 0.3471 0.060 Uiso 1 1 calc R
H2B H 0.1937 0.6148 0.4141 0.060 Uiso 1 1 calc R
N3 N 0.3122(6) 0.6083(10) 0.5258(5) 0.052(2) Uani 1 1 d .
H3A H 0.2764 0.5341 0.5167 0.063 Uiso 1 1 calc R
H3B H 0.3566 0.5676 0.5589 0.063 Uiso 1 1 calc R
N4 N 0.4173(5) 0.6760(10) 0.4924(4) 0.046(2) Uani 1 1 d .
H4A H 0.4360 0.6109 0.5316 0.055 Uiso 1 1 calc R
H4B H 0.4375 0.6464 0.4633 0.055 Uiso 1 1 calc R
N5 N 0.3198(4) 0.4453(8) 0.4207(4) 0.0314(18) Uani 1 1 d .
H5A H 0.3599 0.3981 0.4574 0.038 Uiso 1 1 calc R
H5B H 0.2781 0.3954 0.4163 0.038 Uiso 1 1 calc R
N102 N -0.1048(5) 0.3072(11) 0.2241(4) 0.053(2) Uani 1 1 d .
H10D H -0.1485 0.3610 0.2077 0.063 Uiso 1 1 calc R
H10E H -0.0777 0.3514 0.2041 0.063 Uiso 1 1 calc R
N101 N -0.0352(5) 0.1104(9) 0.3212(5) 0.052(2) Uani 1 1 d .
N103 N 0.0343(4) 0.3558(9) 0.3201(5) 0.041(2) Uani 1 1 d .
H10F H 0.0299 0.4423 0.2925 0.049 Uiso 1 1 calc R
H10G H 0.0714 0.3740 0.3655 0.049 Uiso 1 1 calc R
N104 N -0.0057(4) 0.3033(10) 0.4210(4) 0.043(2) Uani 1 1 d .
H10H H 0.0357 0.3654 0.4399 0.052 Uiso 1 1 calc R
H10I H -0.0364 0.3370 0.4390 0.052 Uiso 1 1 calc R
N105 N -0.0763(4) 0.5307(8) 0.3220(4) 0.0314(18) Uani 1 1 d .
H10J H -0.0396 0.5795 0.3612 0.038 Uiso 1 1 calc R
H10K H -0.0791 0.5776 0.2816 0.038 Uiso 1 1 calc R
O103 O -0.2150(5) 0.4968(13) 0.2078(4) 0.085(3) Uani 1 1 d .
H103 H -0.2452 0.5270 0.1711 0.128 Uiso 1 1 calc GR
C1 C 0.2529(7) 0.9238(14) 0.4005(7) 0.064(4) Uani 1 1 d .
H1A H 0.2664 0.9356 0.3649 0.077 Uiso 1 1 calc R
H1B H 0.2405 1.0208 0.4106 0.077 Uiso 1 1 calc R
C2 C 0.1922(7) 0.8231(15) 0.3772(8) 0.076(4) Uani 1 1 d .
H2C H 0.1621 0.8378 0.3291 0.092 Uiso 1 1 calc R
H2D H 0.1655 0.8462 0.4010 0.092 Uiso 1 1 calc R
C3 C 0.3029(9) 0.8753(16) 0.5246(7) 0.079(4) Uani 1 1 d .
H3C H 0.3425 0.9290 0.5588 0.094 Uiso 1 1 calc R
H3D H 0.2614 0.9342 0.5138 0.094 Uiso 1 1 calc R
C4 C 0.2966(8) 0.7400(15) 0.5527(7) 0.069(4) Uani 1 1 d .
H4C H 0.2492 0.7319 0.5463 0.083 Uiso 1 1 calc R
H4D H 0.3275 0.7429 0.6011 0.083 Uiso 1 1 calc R
C5 C 0.3786(7) 0.9301(12) 0.4712(7) 0.063(4) Uani 1 1 d .
H5C H 0.3847 1.0269 0.4923 0.076 Uiso 1 1 calc R
H5D H 0.3776 0.9430 0.4275 0.076 Uiso 1 1 calc R
C6 C 0.4378(7) 0.8308(14) 0.5149(7) 0.067(4) Uani 1 1 d .
H6A H 0.4793 0.8571 0.5110 0.081 Uiso 1 1 calc R
H6B H 0.4482 0.8415 0.5620 0.081 Uiso 1 1 calc R
C7 C 0.3318(5) 0.5816(11) 0.3323(5) 0.038(2) Uani 1 1 d .
C8 C 0.3244(5) 0.4273(11) 0.3568(5) 0.036(2) Uani 1 1 d .
C9 C 0.2569(6) 0.3644(13) 0.3017(5) 0.047(3) Uani 1 1 d .
H9 H 0.2616 0.3443 0.2608 0.057 Uiso 1 1 calc R
C10 C 0.3855(6) 0.3318(12) 0.3678(5) 0.048(3) Uani 1 1 d .
H10A H 0.4273 0.3725 0.4039 0.072 Uiso 1 1 calc GR
H10B H 0.3901 0.3286 0.3270 0.072 Uiso 1 1 calc GR
H10C H 0.3783 0.2331 0.3796 0.072 Uiso 1 1 calc GR
C102 C -0.1189(9) 0.1472(19) 0.2041(8) 0.084(5) Uani 1 1 d .
H10L H -0.1685 0.1336 0.1746 0.101 Uiso 1 1 calc R
H10M H -0.0942 0.1193 0.1789 0.101 Uiso 1 1 calc R
C101 C -0.0968(8) 0.0506(16) 0.2632(9) 0.088(5) Uani 1 1 d .
H10N H -0.1347 0.0409 0.2748 0.106 Uiso 1 1 calc R
H10O H -0.0863 -0.0474 0.2524 0.106 Uiso 1 1 calc R
C103 C 0.0322(6) 0.0847(13) 0.3203(7) 0.060(3) Uani 1 1 d .
H10P H 0.0284 -0.0017 0.2927 0.072 Uiso 1 1 calc R
H10Q H 0.0688 0.0660 0.3660 0.072 Uiso 1 1 calc R
C104 C 0.0508(6) 0.2227(13) 0.2909(6) 0.054(3) Uani 1 1 d .
H10R H 0.1001 0.2217 0.3029 0.065 Uiso 1 1 calc R
H10S H 0.0239 0.2236 0.2419 0.065 Uiso 1 1 calc R
C105 C -0.0319(7) 0.0486(14) 0.3844(9) 0.083(5) Uani 1 1 d .
H10T H -0.0782 0.0451 0.3811 0.100 Uiso 1 1 calc R
H10U H -0.0130 -0.0514 0.3921 0.100 Uiso 1 1 calc R
C106 C 0.0141(7) 0.1478(16) 0.4405(7) 0.069(4) Uani 1 1 d .
H10V H 0.0098 0.1247 0.4809 0.083 Uiso 1 1 calc R
H10W H 0.0624 0.1326 0.4506 0.083 Uiso 1 1 calc R
C107 C -0.1700(5) 0.3976(11) 0.3311(5) 0.035(2) Uani 1 1 d .
C108 C -0.1440(5) 0.5495(10) 0.3234(5) 0.032(2) Uani 1 1 d .
C110 C -0.1363(6) 0.6531(11) 0.3806(6) 0.046(3) Uani 1 1 d .
H11A H -0.1026 0.6128 0.4233 0.069 Uiso 1 1 calc GR
H11B H -0.1806 0.6628 0.3805 0.069 Uiso 1 1 calc GR
H11C H -0.1209 0.7490 0.3741 0.069 Uiso 1 1 calc GR
C109 C -0.1989(6) 0.6075(13) 0.2563(6) 0.048(3) Uani 1 1 d .
H109 H -0.2409 0.6362 0.2598 0.058 Uiso 1 1 calc R

loop_
_atom_site_aniso_label
_atom_site_aniso_U_11
_atom_site_aniso_U_22
_atom_site_aniso_U_33
_atom_site_aniso_U_23
_atom_site_aniso_U_13
_atom_site_aniso_U_12
I4 0.0510(4) 0.0427(4) 0.0492(4) -0.0070(3) 0.0170(4) -0.0026(3)
I1 0.0620(5) 0.0447(4) 0.0716(5) 0.0021(4) 0.0437(4) 0.0031(4)
I2 0.0613(5) 0.0540(5) 0.0436(4) 0.0089(4) 0.0160(4) 0.0149(4)
I3 0.0853(6) 0.0540(5) 0.0767(6) 0.0001(4) 0.0592(5) 0.0026(4)
Co1 0.0431(8) 0.0242(6) 0.0351(7) 0.0010(5) 0.0219(6) 0.0022(6)
Co2 0.0292(7) 0.0259(6) 0.0365(7) -0.0004(6) 0.0126(6) -0.0009(5)
O1 0.048(4) 0.031(4) 0.037(4) 0.003(3) 0.019(3) 0.009(3)
O1S 0.066(6) 0.055(5) 0.065(6) 0.024(5) 0.027(5) 0.009(5)
O2S 0.061(6) 0.073(6) 0.048(5) -0.011(5) 0.012(4) -0.016(5)
O2 0.072(5) 0.057(5) 0.041(4) 0.017(4) 0.037(4) 0.024(4)
O3 0.040(5) 0.106(8) 0.070(6) -0.040(6) 0.000(4) 0.008(5)
O4 0.104(8) 0.075(6) 0.056(5) -0.027(5) 0.043(6) -0.049(6)
O101 0.037(4) 0.022(3) 0.049(4) -0.007(3) 0.022(3) -0.007(3)
O102 0.037(4) 0.052(5) 0.065(5) -0.021(4) 0.028(4) -0.012(4)
O104 0.052(5) 0.091(7) 0.127(9) 0.068(7) 0.044(6) 0.025(5)
N1 0.075(7) 0.028(4) 0.038(5) -0.003(4) 0.028(5) 0.003(4)
N2 0.052(6) 0.044(5) 0.064(6) -0.004(5) 0.035(5) 0.002(4)
N3 0.083(7) 0.044(5) 0.049(6) 0.003(4) 0.047(6) -0.003(5)
N4 0.046(5) 0.049(5) 0.037(5) 0.000(4) 0.014(4) -0.002(4)
N5 0.041(5) 0.024(4) 0.031(4) 0.000(3) 0.018(4) -0.002(3)
N102 0.045(5) 0.062(6) 0.040(5) -0.014(5) 0.012(4) -0.001(5)
N101 0.044(5) 0.026(4) 0.088(7) -0.008(5) 0.034(5) -0.002(4)
N103 0.039(5) 0.034(5) 0.052(5) 0.002(4) 0.024(4) 0.001(4)
N104 0.037(5) 0.046(5) 0.042(5) 0.008(4) 0.015(4) -0.006(4)
N105 0.032(4) 0.023(4) 0.037(4) 0.001(3) 0.014(4) -0.004(3)
O103 0.074(7) 0.114(8) 0.040(5) 0.004(5) 0.003(5) 0.034(6)
C1 0.087(10) 0.045(7) 0.072(9) 0.014(6) 0.048(8) 0.031(7)
C2 0.052(8) 0.071(9) 0.106(12) 0.027(9) 0.037(8) 0.026(7)
C3 0.134(14) 0.061(9) 0.070(9) 0.005(7) 0.071(10) 0.016(9)
C4 0.104(11) 0.063(8) 0.064(8) -0.009(7) 0.058(8) 0.003(8)
C5 0.099(11) 0.030(6) 0.069(8) -0.012(6) 0.046(8) -0.025(7)
C6 0.069(9) 0.057(8) 0.068(9) -0.023(7) 0.024(7) -0.024(7)
C7 0.035(6) 0.040(6) 0.033(5) 0.005(5) 0.011(5) 0.010(5)
C8 0.049(6) 0.032(5) 0.031(5) 0.000(4) 0.021(5) 0.010(5)
C9 0.047(7) 0.058(7) 0.035(6) -0.016(5) 0.018(5) -0.006(6)
C10 0.051(7) 0.040(6) 0.044(6) 0.005(5) 0.014(5) 0.006(5)
C102 0.098(12) 0.107(13) 0.067(9) -0.052(9) 0.055(9) -0.046(10)
C101 0.082(11) 0.056(9) 0.127(15) -0.043(10) 0.048(11) -0.021(8)
C103 0.057(8) 0.045(7) 0.087(9) -0.013(6) 0.042(7) 0.010(6)
C104 0.055(7) 0.058(7) 0.064(8) -0.007(6) 0.040(6) 0.001(6)
C105 0.064(9) 0.030(6) 0.169(17) 0.036(9) 0.066(11) 0.013(6)
C106 0.063(9) 0.075(9) 0.087(10) 0.046(8) 0.049(8) 0.035(8)
C107 0.031(5) 0.042(6) 0.025(5) -0.005(4) 0.007(4) -0.007(5)
C108 0.029(5) 0.027(5) 0.034(5) -0.004(4) 0.009(4) -0.001(4)
C110 0.060(7) 0.033(6) 0.058(7) -0.016(5) 0.039(6) -0.010(5)
C109 0.042(6) 0.049(7) 0.051(7) 0.012(6) 0.019(6) 0.011(5)

loop_
_atom_type_symbol
_atom_type_description
_atom_type_scat_dispersion_real
_atom_type_scat_dispersion_imag
_atom_type_scat_source
C C 0.0033 0.0016 'International Tables Vol C Tables 4.2.6.8 and 6.1.1.4'
H H 0.0000 0.0000 'International Tables Vol C Tables 4.2.6.8 and 6.1.1.4'
Co Co 0.3494 0.9721 'International Tables Vol C Tables 4.2.6.8 and 6.1.1.4'
I I -0.4742 1.8119 'International Tables Vol C Tables 4.2.6.8 and 6.1.1.4'
N N 0.0061 0.0033 'International Tables Vol C Tables 4.2.6.8 and 6.1.1.4'
O O 0.0106 0.0060 'International Tables Vol C Tables 4.2.6.8 and 6.1.1.4'

loop_
_geom_angle_atom_site_label_1
_geom_angle_atom_site_label_2
_geom_angle_atom_site_label_3
_geom_angle
O1 Co1 N1 92.1(3)
O1 Co1 N2 88.5(4)
O1 Co1 N3 178.4(4)
O1 Co1 N4 87.0(3)
O1 Co1 N5 85.5(3)
N1 Co1 N2 85.8(4)
N1 Co1 N5 177.5(3)
N2 Co1 N5 93.2(4)
N3 Co1 N1 88.4(4)
N3 Co1 N2 93.1(4)
N3 Co1 N4 91.5(4)
N3 Co1 N5 94.0(4)
N4 Co1 N1 86.1(4)
N4 Co1 N2 170.6(4)
N4 Co1 N5 94.7(4)
O101 Co2 N102 89.6(4)
O101 Co2 N101 92.2(3)
O101 Co2 N103 178.5(3)
O101 Co2 N104 86.4(3)
O101 Co2 N105 85.2(3)
N102 Co2 N105 92.4(4)
N101 Co2 N102 86.3(4)
N101 Co2 N103 87.4(4)
N101 Co2 N104 86.3(4)
N101 Co2 N105 177.1(3)
N103 Co2 N102 91.9(4)
N103 Co2 N104 92.1(4)
N103 Co2 N105 95.3(3)
N104 Co2 N102 171.5(4)
N104 Co2 N105 94.8(4)
C7 O1 Co1 116.1(6)
H1SA O1S H1SB 109.5
H2SA O2S H2SB 109.4
C9 O3 H3 109.5
C9 O4 H4 109.5
C107 O101 Co2 117.0(6)
C109 O104 H104 109.5
C1 N1 Co1 106.0(7)
C1 N1 C3 113.5(10)
C1 N1 C5 110.0(9)
C3 N1 Co1 108.2(7)
C5 N1 Co1 106.6(7)
C5 N1 C3 112.1(10)
Co1 N2 H2A 109.6
Co1 N2 H2B 109.6
H2A N2 H2B 108.1
C2 N2 Co1 110.3(8)
C2 N2 H2A 109.6
C2 N2 H2B 109.6
Co1 N3 H3A 109.6
Co1 N3 H3B 109.6
H3A N3 H3B 108.1
C4 N3 Co1 110.5(7)
C4 N3 H3A 109.6
C4 N3 H3B 109.6
Co1 N4 H4A 109.2
Co1 N4 H4B 109.2
H4A N4 H4B 107.9
C6 N4 Co1 111.8(8)
C6 N4 H4A 109.2
C6 N4 H4B 109.2
Co1 N5 H5A 109.1
Co1 N5 H5B 109.1
H5A N5 H5B 107.9
C8 N5 Co1 112.3(6)
C8 N5 H5A 109.1
C8 N5 H5B 109.1
Co2 N102 H10D 109.9
Co2 N102 H10E 109.9
H10D N102 H10E 108.3
C102 N102 Co2 109.0(8)
C102 N102 H10D 109.9
C102 N102 H10E 109.9
C101 N101 Co2 105.6(8)
C101 N101 C103 115.3(11)
C101 N101 C105 108.9(11)
C103 N101 Co2 111.0(7)
C105 N101 Co2 105.9(7)
C105 N101 C103 109.8(10)
Co2 N103 H10F 110.0
Co2 N103 H10G 110.0
H10F N103 H10G 108.4
C104 N103 Co2 108.5(6)
C104 N103 H10F 110.0
C104 N103 H10G 110.0
Co2 N104 H10H 109.7
Co2 N104 H10I 109.7
H10H N104 H10I 108.2
C106 N104 Co2 109.7(8)
C106 N104 H10H 109.7
C106 N104 H10I 109.7
Co2 N105 H10J 109.4
Co2 N105 H10K 109.4
H10J N105 H10K 108.0
C108 N105 Co2 111.2(5)
C108 N105 H10J 109.4
C108 N105 H10K 109.4
C109 O103 H103 109.5
N1 C1 H1A 109.7
N1 C1 H1B 109.7
N1 C1 C2 109.9(10)
H1A C1 H1B 108.2
C2 C1 H1A 109.7
C2 C1 H1B 109.7
N2 C2 H2C 109.5
N2 C2 H2D 109.5
C1 C2 N2 110.7(10)
C1 C2 H2C 109.5
C1 C2 H2D 109.5
H2C C2 H2D 108.1
N1 C3 H3C 108.4
N1 C3 H3D 108.4
H3C C3 H3D 107.5
C4 C3 N1 115.4(11)
C4 C3 H3C 108.4
C4 C3 H3D 108.4
N3 C4 H4C 108.3
N3 C4 H4D 108.3
C3 C4 N3 116.1(10)
C3 C4 H4C 108.3
C3 C4 H4D 108.3
H4C C4 H4D 107.4
N1 C5 H5C 109.9
N1 C5 H5D 109.9
N1 C5 C6 109.1(10)
H5C C5 H5D 108.3
C6 C5 H5C 109.9
C6 C5 H5D 109.9
N4 C6 C5 108.2(10)
N4 C6 H6A 110.1
N4 C6 H6B 110.1
C5 C6 H6A 110.1
C5 C6 H6B 110.1
H6A C6 H6B 108.4
O1 C7 C8 117.4(8)
O2 C7 O1 123.2(10)
O2 C7 C8 119.3(9)
N5 C8 C7 108.0(7)
N5 C8 C9 110.4(8)
N5 C8 C10 110.7(8)
C9 C8 C7 105.8(8)
C10 C8 C7 110.5(9)
C10 C8 C9 111.2(9)
O3 C9 O4 111.8(11)
O3 C9 C8 107.8(9)
O3 C9 H9 110.2
O4 C9 C8 106.6(9)
O4 C9 H9 110.2
C8 C9 H9 110.2
C8 C10 H10A 109.5
C8 C10 H10B 109.5
C8 C10 H10C 109.5
H10A C10 H10B 109.5
H10A C10 H10C 109.5
H10B C10 H10C 109.5
N102 C102 H10L 109.3
N102 C102 H10M 109.3
H10L C102 H10M 108.0
C101 C102 N102 111.6(11)
C101 C102 H10L 109.3
C101 C102 H10M 109.3
N101 C101 C102 111.1(12)
N101 C101 H10N 109.4
N101 C101 H10O 109.4
C102 C101 H10N 109.4
C102 C101 H10O 109.4
H10N C101 H10O 108.0
N101 C103 H10P 109.8
N101 C103 H10Q 109.8
N101 C103 C104 109.4(9)
H10P C103 H10Q 108.3
C104 C103 H10P 109.8
C104 C103 H10Q 109.8
N103 C104 C103 107.5(8)
N103 C104 H10R 110.2
N103 C104 H10S 110.2
C103 C104 H10R 110.2
C103 C104 H10S 110.2
H10R C104 H10S 108.5
N101 C105 H10T 110.3
N101 C105 H10U 110.3
H10T C105 H10U 108.6
C106 C105 N101 107.0(10)
C106 C105 H10T 110.3
C106 C105 H10U 110.3
N104 C106 C105 109.6(10)
N104 C106 H10V 109.7
N104 C106 H10W 109.7
C105 C106 H10V 109.7
C105 C106 H10W 109.7
H10V C106 H10W 108.2
O101 C107 C108 117.6(8)
O102 C107 O101 123.9(9)
O102 C107 C108 118.5(9)
N105 C108 C107 108.6(7)
N105 C108 C110 111.2(8)
N105 C108 C109 110.5(8)
C107 C108 C110 111.0(8)
C109 C108 C107 105.1(8)
C109 C108 C110 110.3(9)
C108 C110 H11A 109.5
C108 C110 H11B 109.5
C108 C110 H11C 109.5
H11A C110 H11B 109.5
H11A C110 H11C 109.5
H11B C110 H11C 109.5
O104 C109 C108 106.8(9)
O104 C109 H109 110.2
O103 C109 O104 110.8(11)
O103 C109 C108 108.7(9)
O103 C109 H109 110.2
C108 C109 H109 110.2

loop_
_geom_bond_atom_site_label_1
_geom_bond_atom_site_label_2
_geom_bond_distance
Co1 O1 1.885(7)
Co1 N1 1.941(8)
Co1 N2 1.945(9)
Co1 N3 1.926(8)
Co1 N4 1.941(9)
Co1 N5 1.947(7)
Co2 O101 1.886(6)
Co2 N102 1.950(9)
Co2 N101 1.934(9)
Co2 N103 1.942(8)
Co2 N104 1.947(8)
Co2 N105 1.956(7)
O1 C7 1.299(12)
O1S H1SA 0.8503
O1S H1SB 0.8499
O2S H2SA 0.8500
O2S H2SB 0.8498
O2 C7 1.229(12)
O3 H3 0.8200
O3 C9 1.387(14)
O4 H4 0.8200
O4 C9 1.396(14)
O101 C107 1.268(12)
O102 C107 1.247(12)
O104 H104 0.8200
O104 C109 1.400(14)
N1 C1 1.475(15)
N1 C3 1.508(14)
N1 C5 1.485(15)
N2 H2A 0.9700
N2 H2B 0.9700
N2 C2 1.500(15)
N3 H3A 0.9700
N3 H3B 0.9700
N3 C4 1.437(15)
N4 H4A 0.9700
N4 H4B 0.9700
N4 C6 1.478(14)
N5 H5A 0.9700
N5 H5B 0.9700
N5 C8 1.483(12)
N102 H10D 0.9700
N102 H10E 0.9700
N102 C102 1.497(17)
N101 C101 1.460(17)
N101 C103 1.486(14)
N101 C105 1.484(18)
N103 H10F 0.9700
N103 H10G 0.9700
N103 C104 1.483(13)
N104 H10H 0.9700
N104 H10I 0.9700
N104 C106 1.469(15)
N105 H10J 0.9700
N105 H10K 0.9700
N105 C108 1.486(12)
O103 H103 0.8200
O103 C109 1.390(14)
C1 H1A 0.9700
C1 H1B 0.9700
C1 C2 1.477(19)
C2 H2C 0.9700
C2 H2D 0.9700
C3 H3C 0.9700
C3 H3D 0.9700
C3 C4 1.404(18)
C4 H4C 0.9700
C4 H4D 0.9700
C5 H5C 0.9700
C5 H5D 0.9700
C5 C6 1.492(18)
C6 H6A 0.9700
C6 H6B 0.9700
C7 C8 1.527(14)
C8 C9 1.514(14)
C8 C10 1.497(14)
C9 H9 0.9800
C10 H10A 0.9600
C10 H10B 0.9600
C10 H10C 0.9600
C102 H10L 0.9700
C102 H10M 0.9700
C102 C101 1.46(2)
C101 H10N 0.9700
C101 H10O 0.9700
C103 H10P 0.9700
C103 H10Q 0.9700
C103 C104 1.543(17)
C104 H10R 0.9700
C104 H10S 0.9700
C105 H10T 0.9700
C105 H10U 0.9700
C105 C106 1.48(2)
C106 H10V 0.9700
C106 H10W 0.9700
C107 C108 1.518(13)
C108 C110 1.526(13)
C108 C109 1.505(14)
C110 H11A 0.9600
C110 H11B 0.9600
C110 H11C 0.9600
C109 H109 0.9800

loop_
_geom_hbond_atom_site_label_D
_geom_hbond_atom_site_label_H
_geom_hbond_atom_site_label_A
_geom_hbond_distance_DH
_geom_hbond_distance_HA
_geom_hbond_distance_DA
_geom_hbond_angle_DHA
_geom_hbond_site_symmetry_A
O1S H1SA I2 0.85 2.77 3.593(8) 162.1 3_666
O1S H1SB I3 0.85 2.67 3.507(9) 169.9 3_676
O2S H2SA I4 0.85 2.81 3.652(9) 168.9 .
O2S H2SB I1 0.85 2.89 3.736(10) 173.1 1_565
O3 H3 O1S 0.82 1.82 2.631(12) 169.7 2_545
O4 H4 O2 0.82 1.80 2.598(11) 162.5 2_545
O104 H104 O101 0.82 3.16 3.751(11) 131.3 2_455
O104 H104 O102 0.82 1.80 2.599(11) 164.0 2_455
N2 H2A O3 0.97 1.88 2.799(13) 156.3 .
N3 H3A I1 0.97 2.71 3.644(10) 162.8 .
N4 H4A I2 0.97 2.78 3.636(9) 147.3 .
N4 H4B I2 0.97 2.82 3.699(9) 150.3 3_666
N5 H5A I2 0.97 2.67 3.609(8) 163.1 .
N5 H5B I1 0.97 2.85 3.709(8) 148.3 .
N102 H10D O103 0.97 1.89 2.814(14) 158.8 .
N103 H10F I3 0.97 2.65 3.605(9) 168.3 4_575
N103 H10G I1 0.97 2.91 3.778(9) 149.4 .
N104 H10H I4 0.97 2.96 3.783(8) 142.8 .
N104 H10I I4 0.97 2.79 3.661(9) 150.3 3_566
N105 H10J I4 0.97 2.71 3.665(8) 167.1 .
N105 H10K I3 0.97 2.77 3.628(8) 147.5 4_575
O103 H103 O2S 0.82 1.92 2.697(11) 159.2 4_575

loop_
_geom_torsion_atom_site_label_1
_geom_torsion_atom_site_label_2
_geom_torsion_atom_site_label_3
_geom_torsion_atom_site_label_4
_geom_torsion
Co1 O1 C7 O2 -175.3(8)
Co1 O1 C7 C8 8.6(11)
Co1 N1 C1 C2 44.9(11)
Co1 N1 C3 C4 -2.7(17)
Co1 N1 C5 C6 -44.2(11)
Co1 N2 C2 C1 7.8(14)
Co1 N3 C4 C3 -13.4(17)
Co1 N4 C6 C5 -22.1(13)
Co1 N5 C8 C7 5.0(9)
Co1 N5 C8 C9 -110.2(8)
Co1 N5 C8 C10 126.1(7)
Co2 O101 C107 O102 -174.2(7)
Co2 O101 C107 C108 6.4(11)
Co2 N102 C102 C101 6.0(15)
Co2 N101 C101 C102 44.0(14)
Co2 N101 C103 C104 -23.8(12)
Co2 N101 C105 C106 -47.4(10)
Co2 N103 C104 C103 -40.4(11)
Co2 N104 C106 C105 -23.9(12)
Co2 N105 C108 C107 5.0(9)
Co2 N105 C108 C110 127.3(7)
Co2 N105 C108 C109 -109.9(8)
O1 C7 C8 N5 -8.8(12)
O1 C7 C8 C9 109.4(10)
O1 C7 C8 C10 -130.0(9)
O2 C7 C8 N5 175.0(9)
O2 C7 C8 C9 -66.8(12)
O2 C7 C8 C10 53.7(12)
O101 C107 C108 N105 -7.4(11)
O101 C107 C108 C110 -130.0(9)
O101 C107 C108 C109 110.8(10)
O102 C107 C108 N105 173.2(8)
O102 C107 C108 C110 50.6(12)
O102 C107 C108 C109 -68.6(11)
N1 Co1 O1 C7 176.6(7)
N1 C1 C2 N2 -34.7(15)
N1 C3 C4 N3 11(2)
N1 C5 C6 N4 43.3(14)
N2 Co1 O1 C7 -97.7(7)
N4 Co1 O1 C7 90.6(7)
N5 Co1 O1 C7 -4.3(7)
N5 C8 C9 O3 64.8(11)
N5 C8 C9 O4 -55.3(11)
N102 Co2 O101 C107 -95.0(7)
N102 C102 C101 N101 -33.2(18)
N101 Co2 O101 C107 178.7(7)
N101 C103 C104 N103 41.9(13)
N101 C105 C106 N104 47.0(13)
N104 Co2 O101 C107 92.5(7)
N105 Co2 O101 C107 -2.6(7)
N105 C108 C109 O104 -50.4(11)
N105 C108 C109 O103 69.1(11)
C1 N1 C3 C4 114.6(15)
C1 N1 C5 C6 -158.7(10)
C3 N1 C1 C2 -73.7(13)
C3 N1 C5 C6 74.0(12)
C5 N1 C1 C2 159.8(10)
C5 N1 C3 C4 -120.0(14)
C7 C8 C9 O3 -51.7(11)
C7 C8 C9 O4 -171.9(9)
C10 C8 C9 O3 -171.8(10)
C10 C8 C9 O4 68.1(11)
C101 N101 C103 C104 96.1(13)
C101 N101 C105 C106 -160.5(10)
C103 N101 C101 C102 -78.9(14)
C103 N101 C105 C106 72.4(12)
C105 N101 C101 C102 157.2(12)
C105 N101 C103 C104 -140.5(11)
C107 C108 C109 O104 -167.4(9)
C107 C108 C109 O103 -47.9(11)
C110 C108 C109 O104 72.9(11)
C110 C108 C109 O103 -167.6(9)

loop_
_publcif_info_exptl_table_extra_item
sin_theta_over_lambda_max
